data_4316731
loop_
_publ_author_name
'Val Phillips'
'Kathryn J. Willard'
'James A. Golen'
'Curtis J. Moore'
'Arnold L. Rheingold'
'Linda H. Doerrer'

_publ_section_title
;
 Electronic Influences on Metallophilic Interactions in
 [Pt(tpy)X][Au(C6F5)2] Double Salts
;
_journal_name_full 'Inorganic Chemistry'
_journal_page_first 9265
_journal_page_last 9274
_journal_paper_doi 10.1021/ic1008208
_journal_volume 49
_journal_year 2010
_chemical_formula_sum 'C15 H15 Br2 N3 O2 Pt'
_chemical_formula_weight 624.21
_chemical_name_systematic
;
 ?
;
_space_group_IT_number 14
_symmetry_cell_setting monoclinic
_symmetry_space_group_name_Hall '-P 2yn'
_symmetry_space_group_name_H-M 'P 1 21/n 1'
_atom_sites_solution_hydrogens geom
_atom_sites_solution_primary direct
_atom_sites_solution_secondary difmap
_audit_creation_method SHELXL-97
_cell_angle_alpha 90.00
_cell_angle_beta 97.2600(10)
_cell_angle_gamma 90.00
_cell_formula_units_Z 4
_cell_length_a 6.9548(7)
_cell_length_b 17.4240(18)
_cell_length_c 13.9923(14)
_cell_measurement_reflns_used 9969
_cell_measurement_temperature 100(2)
_cell_measurement_theta_max 27.93
_cell_measurement_theta_min 2.34
_cell_volume 1682.0(3)
_computing_cell_refinement 'Bruker SAINT'
_computing_data_collection 'Bruker APEX2'
_computing_data_reduction 'Bruker SAINT'
_computing_molecular_graphics 'Bruker SHELXTL'
_computing_publication_material 'Bruker SHELXTL'
_computing_structure_refinement 'SHELXL-97 (Sheldrick, 1997)'
_computing_structure_solution 'SHELXS-97 (Sheldrick, 1990)'
_diffrn_ambient_temperature 100(2)
_diffrn_measured_fraction_theta_full 0.999
_diffrn_measured_fraction_theta_max 0.960
_diffrn_measurement_device_type 'Bruker APEX-II CCD'
_diffrn_measurement_method '\f and \w scans'
_diffrn_radiation_monochromator graphite
_diffrn_radiation_source 'fine-focus sealed tube'
_diffrn_radiation_type MoK\a
_diffrn_radiation_wavelength 0.71073
_diffrn_reflns_av_R_equivalents 0.0451
_diffrn_reflns_av_sigmaI/netI 0.0399
_diffrn_reflns_limit_h_max 9
_diffrn_reflns_limit_h_min -9
_diffrn_reflns_limit_k_max 14
_diffrn_reflns_limit_k_min -22
_diffrn_reflns_limit_l_max 17
_diffrn_reflns_limit_l_min -17
_diffrn_reflns_number 20022
_diffrn_reflns_theta_full 25.00
_diffrn_reflns_theta_max 27.92
_diffrn_reflns_theta_min 1.88
_diffrn_standards_number 0
_exptl_absorpt_coefficient_mu 13.105
_exptl_absorpt_correction_T_max 0.5603
_exptl_absorpt_correction_T_min 0.2439
_exptl_absorpt_correction_type multi-scan
_exptl_absorpt_process_details sadabs
_exptl_crystal_colour yellow
_exptl_crystal_density_diffrn 2.465
_exptl_crystal_density_method 'not measured'
_exptl_crystal_description block
_exptl_crystal_F_000 1160
_exptl_crystal_size_max 0.15
_exptl_crystal_size_mid 0.06
_exptl_crystal_size_min 0.05
_refine_diff_density_max 1.402
_refine_diff_density_min -1.533
_refine_diff_density_rms 0.199
_refine_ls_extinction_method none
_refine_ls_goodness_of_fit_ref 1.016
_refine_ls_hydrogen_treatment mixed
_refine_ls_matrix_type full
_refine_ls_number_parameters 220
_refine_ls_number_reflns 3872
_refine_ls_number_restraints 6
_refine_ls_restrained_S_all 1.016
_refine_ls_R_factor_all 0.0381
_refine_ls_R_factor_gt 0.0314
_refine_ls_shift/su_max 0.001
_refine_ls_shift/su_mean 0.000
_refine_ls_structure_factor_coef Fsqd
_refine_ls_weighting_details 'calc w=1/[\s^2^(Fo^2^)+(0.0196P)^2^+21.3671P] where P=(Fo^2^+2Fc^2^)/3'
_refine_ls_weighting_scheme calc
_refine_ls_wR_factor_gt 0.0720
_refine_ls_wR_factor_ref 0.0745
_reflns_number_gt 3432
_reflns_number_total 3872
_reflns_threshold_expression >2sigma(I)
_cod_data_source_file ic1008208_si_001_1.cif
_cod_data_source_block lhd199-Compound_1
_cod_depositor_comments
;
The following automatic conversions were performed:

'_symmetry_cell_setting' value 'Monoclinic' changed to 'monoclinic'
according to the built-in table from CIF Core dictionary named
'cif_core.dic' version 2.4.1 from 2010-06-29.

Automatic conversion script
Id: cif_fix_values 1646 2011-03-28 12:23:43Z adriana 
;
_cod_database_code 4316731

loop_
_symmetry_equiv_pos_as_xyz
'x, y, z'
'-x+1/2, y+1/2, -z+1/2'
'-x, -y, -z'
'x-1/2, -y-1/2, z-1/2'

loop_
_atom_site_label
_atom_site_type_symbol
_atom_site_fract_x
_atom_site_fract_y
_atom_site_fract_z
_atom_site_U_iso_or_equiv
_atom_site_adp_type
_atom_site_occupancy
_atom_site_symmetry_multiplicity
_atom_site_calc_flag
_atom_site_refinement_flags
_atom_site_disorder_assembly
_atom_site_disorder_group
Pt1 Pt 0.73222(3) 0.508924(13) 0.060619(16) 0.01140(7) Uani 1 1 d . . .
Br1 Br 0.71230(9) 0.38427(4) 0.13528(5) 0.02059(15) Uani 1 1 d . . .
Br2 Br 0.22071(10) 0.30327(4) 0.40278(5) 0.02072(15) Uani 1 1 d . . .
O1 O 0.5414(11) 0.4426(4) 0.4403(6) 0.066(2) Uani 1 1 d D . .
H1A H 0.616(14) 0.429(7) 0.488(6) 0.099 Uiso 1 1 d D . .
H1B H 0.454(13) 0.410(5) 0.431(9) 0.099 Uiso 1 1 d D . .
O2 O 0.9242(13) 0.4298(5) 0.4827(9) 0.100(4) Uani 1 1 d D . .
H2B H 0.94(3) 0.457(7) 0.436(8) 0.151 Uiso 1 1 d D . .
H2A H 0.96(2) 0.386(4) 0.474(11) 0.151 Uiso 1 1 d D . .
N1 N 0.7139(7) 0.5744(3) 0.1791(4) 0.0149(11) Uani 1 1 d . . .
N2 N 0.7564(7) 0.6084(3) 0.0024(4) 0.0146(11) Uani 1 1 d . . .
N3 N 0.7627(7) 0.4761(3) -0.0748(4) 0.0111(10) Uani 1 1 d . . .
C1 C 0.6995(9) 0.5519(4) 0.2689(4) 0.0166(13) Uani 1 1 d . . .
H1 H 0.6884 0.4987 0.2818 0.020 Uiso 1 1 calc R . .
C2 C 0.7002(10) 0.6037(4) 0.3441(5) 0.0211(14) Uani 1 1 d . . .
H2 H 0.6888 0.5860 0.4074 0.025 Uiso 1 1 calc R . .
C3 C 0.7173(10) 0.6806(4) 0.3264(5) 0.0210(14) Uani 1 1 d . . .
H3 H 0.7222 0.7166 0.3778 0.025 Uiso 1 1 calc R . .
C4 C 0.7275(9) 0.7059(4) 0.2324(5) 0.0184(13) Uani 1 1 d . . .
H4 H 0.7352 0.7591 0.2187 0.022 Uiso 1 1 calc R . .
C5 C 0.7262(9) 0.6518(4) 0.1593(5) 0.0162(13) Uani 1 1 d . . .
C6 C 0.7488(8) 0.6710(4) 0.0593(4) 0.0135(12) Uani 1 1 d . . .
C7 C 0.7629(9) 0.7432(4) 0.0198(5) 0.0174(13) Uani 1 1 d . . .
H7 H 0.7563 0.7880 0.0579 0.021 Uiso 1 1 calc R . .
C8 C 0.7873(9) 0.7484(4) -0.0775(5) 0.0196(14) Uani 1 1 d . . .
H8 H 0.7997 0.7977 -0.1051 0.024 Uiso 1 1 calc R . .
C9 C 0.7939(9) 0.6843(4) -0.1347(5) 0.0172(13) Uani 1 1 d . . .
H9 H 0.8089 0.6887 -0.2010 0.021 Uiso 1 1 calc R . .
C10 C 0.7778(8) 0.6131(4) -0.0919(5) 0.0140(12) Uani 1 1 d . . .
C11 C 0.7815(8) 0.5356(4) -0.1362(5) 0.0147(12) Uani 1 1 d . . .
C12 C 0.8018(9) 0.5240(4) -0.2319(5) 0.0179(13) Uani 1 1 d . . .
H12 H 0.8119 0.5665 -0.2736 0.021 Uiso 1 1 calc R . .
C13 C 0.8072(9) 0.4486(4) -0.2672(5) 0.0196(14) Uani 1 1 d . . .
H13 H 0.8229 0.4390 -0.3326 0.023 Uiso 1 1 calc R . .
C14 C 0.7890(9) 0.3889(4) -0.2041(5) 0.0198(14) Uani 1 1 d . . .
H14 H 0.7926 0.3374 -0.2261 0.024 Uiso 1 1 calc R . .
C15 C 0.7655(9) 0.4034(4) -0.1086(5) 0.0162(13) Uani 1 1 d . . .
H15 H 0.7512 0.3617 -0.0664 0.019 Uiso 1 1 calc R . .

loop_
_atom_site_aniso_label
_atom_site_aniso_U_11
_atom_site_aniso_U_22
_atom_site_aniso_U_33
_atom_site_aniso_U_23
_atom_site_aniso_U_13
_atom_site_aniso_U_12
Pt1 0.01483(11) 0.00779(12) 0.01166(12) 0.00055(9) 0.00199(8) 0.00023(9)
Br1 0.0254(3) 0.0138(3) 0.0226(3) 0.0026(3) 0.0032(3) 0.0002(3)
Br2 0.0320(3) 0.0145(3) 0.0155(3) 0.0002(3) 0.0023(3) -0.0017(3)
O1 0.057(5) 0.051(5) 0.091(6) 0.000(4) 0.012(4) -0.032(4)
O2 0.049(4) 0.060(6) 0.185(11) -0.056(6) -0.013(6) 0.023(4)
N1 0.019(2) 0.010(3) 0.016(3) -0.001(2) 0.002(2) 0.002(2)
N2 0.016(2) 0.013(3) 0.014(3) -0.001(2) 0.002(2) 0.001(2)
N3 0.011(2) 0.010(3) 0.012(2) 0.002(2) -0.0007(19) 0.0025(19)
C1 0.026(3) 0.012(3) 0.013(3) 0.001(2) 0.004(3) 0.000(3)
C2 0.031(3) 0.020(4) 0.013(3) 0.002(3) 0.006(3) -0.002(3)
C3 0.026(3) 0.018(3) 0.017(3) -0.006(3) -0.003(3) 0.004(3)
C4 0.026(3) 0.012(3) 0.017(3) 0.001(3) 0.004(3) -0.003(3)
C5 0.018(3) 0.011(3) 0.020(3) 0.003(3) 0.004(2) 0.002(2)
C6 0.015(3) 0.011(3) 0.014(3) -0.002(2) 0.001(2) 0.000(2)
C7 0.024(3) 0.010(3) 0.019(3) -0.002(3) 0.003(3) -0.001(3)
C8 0.028(3) 0.012(3) 0.020(3) 0.006(3) 0.009(3) 0.002(3)
C9 0.021(3) 0.020(3) 0.012(3) 0.007(3) 0.006(2) 0.001(3)
C10 0.012(3) 0.013(3) 0.018(3) 0.001(3) 0.002(2) 0.000(2)
C11 0.016(3) 0.012(3) 0.016(3) 0.001(3) 0.001(2) 0.003(2)
C12 0.024(3) 0.017(3) 0.012(3) 0.003(3) 0.001(2) -0.002(3)
C13 0.026(3) 0.017(3) 0.015(3) -0.007(3) 0.001(3) 0.002(3)
C14 0.020(3) 0.021(4) 0.017(3) -0.006(3) 0.002(3) 0.000(3)
C15 0.018(3) 0.014(3) 0.016(3) -0.001(3) 0.001(2) 0.001(2)

loop_
_atom_type_symbol
_atom_type_description
_atom_type_scat_dispersion_real
_atom_type_scat_dispersion_imag
_atom_type_scat_source
C C 0.0033 0.0016 'International Tables Vol C Tables 4.2.6.8 and 6.1.1.4'
H H 0.0000 0.0000 'International Tables Vol C Tables 4.2.6.8 and 6.1.1.4'
N N 0.0061 0.0033 'International Tables Vol C Tables 4.2.6.8 and 6.1.1.4'
O O 0.0106 0.0060 'International Tables Vol C Tables 4.2.6.8 and 6.1.1.4'
Br Br -0.2901 2.4595 'International Tables Vol C Tables 4.2.6.8 and 6.1.1.4'
Pt Pt -1.7033 8.3905 'International Tables Vol C Tables 4.2.6.8 and 6.1.1.4'

loop_
_geom_angle_atom_site_label_1
_geom_angle_atom_site_label_2
_geom_angle_atom_site_label_3
_geom_angle
_geom_angle_site_symmetry_1
_geom_angle_site_symmetry_3
_geom_angle_publ_flag
N2 Pt1 N3 80.4(2) . . ?
N2 Pt1 N1 81.8(2) . . ?
N3 Pt1 N1 162.2(2) . . ?
N2 Pt1 Br1 178.27(15) . . ?
N3 Pt1 Br1 99.75(14) . . ?
N1 Pt1 Br1 97.98(15) . . ?
H1A O1 H1B 107(4) . . ?
H2B O2 H2A 109(4) . . ?
C1 N1 C5 119.4(5) . . ?
C1 N1 Pt1 128.7(4) . . ?
C5 N1 Pt1 111.9(4) . . ?
C10 N2 C6 122.9(6) . . ?
C10 N2 Pt1 119.6(4) . . ?
C6 N2 Pt1 117.6(4) . . ?
C15 N3 C11 119.0(5) . . ?
C15 N3 Pt1 127.1(4) . . ?
C11 N3 Pt1 114.0(4) . . ?
N1 C1 C2 122.1(6) . . ?
N1 C1 H1 118.9 . . ?
C2 C1 H1 118.9 . . ?
C3 C2 C1 119.5(6) . . ?
C3 C2 H2 120.3 . . ?
C1 C2 H2 120.3 . . ?
C2 C3 C4 119.5(6) . . ?
C2 C3 H3 120.2 . . ?
C4 C3 H3 120.2 . . ?
C5 C4 C3 118.9(6) . . ?
C5 C4 H4 120.5 . . ?
C3 C4 H4 120.5 . . ?
N1 C5 C4 120.6(6) . . ?
N1 C5 C6 115.5(6) . . ?
C4 C5 C6 123.8(6) . . ?
N2 C6 C7 119.2(6) . . ?
N2 C6 C5 113.2(5) . . ?
C7 C6 C5 127.6(6) . . ?
C6 C7 C8 118.2(6) . . ?
C6 C7 H7 120.9 . . ?
C8 C7 H7 120.9 . . ?
C9 C8 C7 122.0(6) . . ?
C9 C8 H8 119.0 . . ?
C7 C8 H8 119.0 . . ?
C8 C9 C10 117.6(6) . . ?
C8 C9 H9 121.2 . . ?
C10 C9 H9 121.2 . . ?
N2 C10 C9 120.1(6) . . ?
N2 C10 C11 111.2(5) . . ?
C9 C10 C11 128.6(6) . . ?
N3 C11 C12 122.0(6) . . ?
N3 C11 C10 114.8(5) . . ?
C12 C11 C10 123.2(6) . . ?
C11 C12 C13 119.2(6) . . ?
C11 C12 H12 120.4 . . ?
C13 C12 H12 120.4 . . ?
C14 C13 C12 118.1(6) . . ?
C14 C13 H13 120.9 . . ?
C12 C13 H13 120.9 . . ?
C13 C14 C15 120.6(6) . . ?
C13 C14 H14 119.7 . . ?
C15 C14 H14 119.7 . . ?
N3 C15 C14 121.1(6) . . ?
N3 C15 H15 119.5 . . ?
C14 C15 H15 119.5 . . ?

loop_
_geom_bond_atom_site_label_1
_geom_bond_atom_site_label_2
_geom_bond_distance
_geom_bond_site_symmetry_2
_geom_bond_publ_flag
Pt1 N2 1.931(5) . ?
Pt1 N3 2.016(5) . ?
Pt1 N1 2.030(5) . ?
Pt1 Br1 2.4217(7) . ?
O1 H1A 0.83(2) . ?
O1 H1B 0.83(2) . ?
O2 H2B 0.83(2) . ?
O2 H2A 0.82(2) . ?
N1 C1 1.333(8) . ?
N1 C5 1.382(8) . ?
N2 C10 1.349(8) . ?
N2 C6 1.355(8) . ?
N3 C15 1.353(8) . ?
N3 C11 1.363(8) . ?
C1 C2 1.385(9) . ?
C1 H1 0.9500 . ?
C2 C3 1.372(10) . ?
C2 H2 0.9500 . ?
C3 C4 1.397(9) . ?
C3 H3 0.9500 . ?
C4 C5 1.391(9) . ?
C4 H4 0.9500 . ?
C5 C6 1.466(9) . ?
C6 C7 1.383(9) . ?
C7 C8 1.396(9) . ?
C7 H7 0.9500 . ?
C8 C9 1.379(9) . ?
C8 H8 0.9500 . ?
C9 C10 1.388(9) . ?
C9 H9 0.9500 . ?
C10 C11 1.488(9) . ?
C11 C12 1.380(9) . ?
C12 C13 1.405(9) . ?
C12 H12 0.9500 . ?
C13 C14 1.381(10) . ?
C13 H13 0.9500 . ?
C14 C15 1.389(9) . ?
C14 H14 0.9500 . ?
C15 H15 0.9500 . ?

loop_
_geom_hbond_atom_site_label_D
_geom_hbond_atom_site_label_H
_geom_hbond_atom_site_label_A
_geom_hbond_distance_DH
_geom_hbond_distance_HA
_geom_hbond_distance_DA
_geom_hbond_angle_DHA
_geom_hbond_site_symmetry_A
O1 H1A O2 0.83(2) 2.15(11) 2.663(12) 120(11) .
O2 H2A Br2 0.82(2) 2.59(9) 3.309(8) 147(14) 1_655
